data_4087434
loop_
_publ_author_name
'Li, Ying'
'Zhang, Yahui'
'Yang, Dawei'
'Li, Yang'
'Sun, Puhua'
'Wang, Baomin'
'Qu, Jingping'

_publ_section_title
;
 Synthesis and Reactivity of Thioether-Dithiolate-Bridged Multi-iron
 Complexes
;
_journal_issue 9
_journal_name_full Organometallics
_journal_page_first 1661
_journal_paper_doi 10.1021/acs.organomet.5b00118
_journal_volume 34
_journal_year 2015
_chemical_formula_sum 'C24 H38 F6 Fe2 P S3'
_chemical_formula_weight 679.39
_space_group_IT_number 41
_space_group_name_Hall 'A 2 -2ab'
_space_group_name_H-M_alt 'A e a 2'
_symmetry_cell_setting orthorhombic
_symmetry_space_group_name_H-M 'A e a 2'
_atom_sites_solution_hydrogens geom
_atom_sites_solution_primary direct
_atom_sites_solution_secondary difmap
_audit_creation_method SHELXL-97
_cell_angle_alpha 90.00
_cell_angle_beta 90.00
_cell_angle_gamma 90.00
_cell_formula_units_Z 8
_cell_length_a 18.018(9)
_cell_length_b 20.180(10)
_cell_length_c 15.868(8)
_cell_measurement_temperature 298(2)
_cell_volume 5770(5)
_computing_cell_refinement 'Bruker SMART'
_computing_data_collection 'Bruker SMART'
_computing_data_reduction 'Bruker SAINT'
_computing_molecular_graphics 'Bruker SHELXTL'
_computing_publication_material 'Bruker SHELXTL'
_computing_structure_refinement 'Bruker SHELXTL'
_computing_structure_solution 'Bruker SHELXTL'
_diffrn_ambient_temperature 298(2)
_diffrn_measured_fraction_theta_full 0.999
_diffrn_measured_fraction_theta_max 0.999
_diffrn_measurement_device_type 'CCD area detector'
_diffrn_measurement_method 'phi and omega scans'
_diffrn_radiation_monochromator graphite
_diffrn_radiation_source 'fine-focus sealed tube'
_diffrn_radiation_type MoK\a
_diffrn_radiation_wavelength 0.71073
_diffrn_reflns_av_R_equivalents 0.0390
_diffrn_reflns_av_sigmaI/netI 0.0404
_diffrn_reflns_limit_h_max 21
_diffrn_reflns_limit_h_min -20
_diffrn_reflns_limit_k_max 23
_diffrn_reflns_limit_k_min -23
_diffrn_reflns_limit_l_max 15
_diffrn_reflns_limit_l_min -18
_diffrn_reflns_number 14589
_diffrn_reflns_theta_full 25.00
_diffrn_reflns_theta_max 25.00
_diffrn_reflns_theta_min 1.99
_exptl_absorpt_coefficient_mu 1.330
_exptl_absorpt_correction_T_max 0.7456
_exptl_absorpt_correction_T_min 0.5941
_exptl_absorpt_correction_type empirical
_exptl_absorpt_process_details SADABS
_exptl_crystal_colour black
_exptl_crystal_density_diffrn 1.564
_exptl_crystal_density_method 'not measured'
_exptl_crystal_description block
_exptl_crystal_F_000 2808
_exptl_crystal_size_max 0.34
_exptl_crystal_size_mid 0.25
_exptl_crystal_size_min 0.18
_refine_diff_density_max 1.009
_refine_diff_density_min -0.485
_refine_diff_density_rms 0.099
_refine_ls_abs_structure_details 'Flack H D (1983), Acta Cryst. A39, 876-881'
_refine_ls_abs_structure_Flack 0.38(5)
_refine_ls_extinction_method none
_refine_ls_goodness_of_fit_ref 1.045
_refine_ls_hydrogen_treatment 'riding mode'
_refine_ls_matrix_type full
_refine_ls_number_parameters 402
_refine_ls_number_reflns 4331
_refine_ls_number_restraints 1201
_refine_ls_restrained_S_all 0.957
_refine_ls_R_factor_all 0.0750
_refine_ls_R_factor_gt 0.0546
_refine_ls_shift/su_max 0.030
_refine_ls_shift/su_mean 0.002
_refine_ls_structure_factor_coef Fsqd
_refine_ls_weighting_details 'calc w=1/[\s^2^(Fo^2^)+(0.1400P)^2^+0.0000P] where P=(Fo^2^+2Fc^2^)/3'
_refine_ls_weighting_scheme calc
_refine_ls_wR_factor_gt 0.1691
_refine_ls_wR_factor_ref 0.1899
_reflns_number_gt 3328
_reflns_number_total 4331
_reflns_threshold_expression >2sigma(I)
_cod_data_source_file om5b00118_si_010.cif
_cod_data_source_block 1
_cod_depositor_comments
;
The following automatic conversions were performed:

data item '_symmetry_cell_setting' value 'Orthorhombic' was changed
to 'orthorhombic' in accordance with the
/home/saulius/struct/COD-crude-data/automatic-downloads/DataCite-retrospective/ACS/depositions/lib/dictionaries/cif_core.dic
dictionary named 'cif_core.dic' version 2.4.2 last updated on
2011-04-26.

Automatic conversion script
Id: cif_fix_values 6909 2019-04-08 15:41:33Z antanas 
;
_cod_original_sg_symbol_H-M 'Aba2 '
_cod_database_code 4087434

loop_
_symmetry_equiv_pos_as_xyz
'x, y, z'
'-x, -y, z'
'x+1/2, -y+1/2, z'
'-x+1/2, y+1/2, z'
'x, y+1/2, z+1/2'
'-x, -y+1/2, z+1/2'
'x+1/2, -y+1, z+1/2'
'-x+1/2, y+1, z+1/2'

loop_
_atom_site_label
_atom_site_type_symbol
_atom_site_fract_x
_atom_site_fract_y
_atom_site_fract_z
_atom_site_U_iso_or_equiv
_atom_site_adp_type
_atom_site_occupancy
_atom_site_symmetry_multiplicity
_atom_site_calc_flag
_atom_site_refinement_flags
_atom_site_disorder_assembly
_atom_site_disorder_group
P1 P 0.2496(2) 0.44339(8) 0.3944(3) 0.0543(4) Uani 1 1 d . . .
Fe1 Fe 0.05715(4) 0.19527(3) 0.64471(14) 0.0339(2) Uani 1 1 d . A .
Fe2 Fe -0.01846(4) 0.30831(3) 0.64483(11) 0.0339(2) Uani 1 1 d . . .
S1 S 0.00067(14) 0.24358(12) 0.75365(12) 0.0426(6) Uani 1 1 d . A .
S2 S 0.00153(15) 0.24350(11) 0.53709(13) 0.0441(6) Uani 1 1 d . A .
S3 S -0.03264(9) 0.11988(7) 0.6454(3) 0.0618(4) Uani 1 1 d . A .
C1 C 0.1633(7) 0.2245(4) 0.6041(8) 0.0480(10) Uani 0.677(7) 1 d PGU A 1
C2 C 0.1480(8) 0.1609(5) 0.5711(6) 0.0480(10) Uani 0.677(7) 1 d PGU A 1
C3 C 0.1381(5) 0.1171(4) 0.6396(8) 0.0495(10) Uani 0.677(7) 1 d PGU A 1
C4 C 0.1473(8) 0.1535(5) 0.7148(7) 0.0491(10) Uani 0.677(7) 1 d PGU A 1
C5 C 0.1629(7) 0.2199(4) 0.6929(7) 0.0482(10) Uani 0.677(7) 1 d PGU A 1
C6 C 0.1911(7) 0.2819(6) 0.5526(9) 0.0506(10) Uani 0.677(7) 1 d PU A 1
H6A H 0.2442 0.2797 0.5485 0.076 Uiso 0.677(7) 1 calc PR A 1
H6B H 0.1770 0.3227 0.5793 0.076 Uiso 0.677(7) 1 calc PR A 1
H6C H 0.1699 0.2799 0.4972 0.076 Uiso 0.677(7) 1 calc PR A 1
C7 C 0.1498(7) 0.1430(6) 0.4776(7) 0.0502(10) Uani 0.677(7) 1 d PU A 1
H7A H 0.1989 0.1291 0.4624 0.075 Uiso 0.677(7) 1 calc PR A 1
H7B H 0.1362 0.1810 0.4447 0.075 Uiso 0.677(7) 1 calc PR A 1
H7C H 0.1154 0.1076 0.4670 0.075 Uiso 0.677(7) 1 calc PR A 1
C8 C 0.1281(5) 0.0434(4) 0.6609(7) 0.0510(10) Uani 0.677(7) 1 d PU A 1
H8A H 0.1743 0.0206 0.6527 0.077 Uiso 0.677(7) 1 calc PR A 1
H8B H 0.0910 0.0245 0.6246 0.077 Uiso 0.677(7) 1 calc PR A 1
H8C H 0.1128 0.0390 0.7185 0.077 Uiso 0.677(7) 1 calc PR A 1
C9 C 0.1376(7) 0.1245(6) 0.8001(8) 0.0508(10) Uani 0.677(7) 1 d PU A 1
H9A H 0.1845 0.1088 0.8205 0.076 Uiso 0.677(7) 1 calc PR A 1
H9B H 0.1031 0.0883 0.7972 0.076 Uiso 0.677(7) 1 calc PR A 1
H9C H 0.1187 0.1578 0.8377 0.076 Uiso 0.677(7) 1 calc PR A 1
C10 C 0.1763(7) 0.2758(6) 0.7502(9) 0.0504(10) Uani 0.677(7) 1 d PU A 1
H10A H 0.2281 0.2779 0.7639 0.076 Uiso 0.677(7) 1 calc PR A 1
H10B H 0.1479 0.2697 0.8008 0.076 Uiso 0.677(7) 1 calc PR A 1
H10C H 0.1615 0.3163 0.7233 0.076 Uiso 0.677(7) 1 calc PR A 1
C1' C 0.1571(16) 0.2073(10) 0.5861(10) 0.0498(11) Uani 0.323(7) 1 d PGU A 2
C2' C 0.1367(11) 0.1398(9) 0.5878(13) 0.0492(11) Uani 0.323(7) 1 d PGU A 2
C3' C 0.1341(14) 0.1194(9) 0.6727(11) 0.0497(11) Uani 0.323(7) 1 d PGU A 2
C4' C 0.1528(13) 0.1742(9) 0.7235(11) 0.0494(11) Uani 0.323(7) 1 d PGU A 2
C5' C 0.1670(14) 0.2286(9) 0.6699(11) 0.0494(11) Uani 0.323(7) 1 d PGU A 2
C6' C 0.1773(13) 0.2529(11) 0.5125(16) 0.0497(10) Uani 0.323(7) 1 d PU A 2
H6'A H 0.2288 0.2472 0.4986 0.075 Uiso 0.323(7) 1 calc PR A 2
H6'B H 0.1686 0.2982 0.5283 0.075 Uiso 0.323(7) 1 calc PR A 2
H6'C H 0.1473 0.2420 0.4644 0.075 Uiso 0.323(7) 1 calc PR A 2
C7' C 0.1341(13) 0.0953(11) 0.5093(14) 0.0505(10) Uani 0.323(7) 1 d PU A 2
H7'A H 0.1775 0.0678 0.5079 0.076 Uiso 0.323(7) 1 calc PR A 2
H7'B H 0.1326 0.1224 0.4596 0.076 Uiso 0.323(7) 1 calc PR A 2
H7'C H 0.0906 0.0679 0.5114 0.076 Uiso 0.323(7) 1 calc PR A 2
C8' C 0.1119(12) 0.0497(11) 0.7191(15) 0.0520(10) Uani 0.323(7) 1 d PU A 2
H8'A H 0.1555 0.0230 0.7259 0.078 Uiso 0.323(7) 1 calc PR A 2
H8'B H 0.0763 0.0263 0.6853 0.078 Uiso 0.323(7) 1 calc PR A 2
H8'C H 0.0907 0.0590 0.7734 0.078 Uiso 0.323(7) 1 calc PR A 2
C9' C 0.1641(14) 0.1684(12) 0.8189(15) 0.0499(10) Uani 0.323(7) 1 d PU A 2
H9'A H 0.2154 0.1596 0.8307 0.075 Uiso 0.323(7) 1 calc PR A 2
H9'B H 0.1342 0.1328 0.8404 0.075 Uiso 0.323(7) 1 calc PR A 2
H9'C H 0.1497 0.2091 0.8456 0.075 Uiso 0.323(7) 1 calc PR A 2
C10' C 0.1921(15) 0.2961(11) 0.7086(17) 0.0500(10) Uani 0.323(7) 1 d PU A 2
H10D H 0.2452 0.2993 0.7063 0.075 Uiso 0.323(7) 1 calc PR A 2
H10E H 0.1760 0.2987 0.7662 0.075 Uiso 0.323(7) 1 calc PR A 2
H10F H 0.1705 0.3318 0.6770 0.075 Uiso 0.323(7) 1 calc PR A 2
C11 C 0.0294(3) 0.4098(3) 0.6456(10) 0.0527(9) Uani 1 1 d U A .
C12 C -0.0912(6) 0.3797(5) 0.6009(7) 0.0506(11) Uani 1 1 d U A .
C13 C -0.0877(6) 0.3817(5) 0.6897(7) 0.0519(10) Uani 1 1 d U A .
C14 C -0.0136(6) 0.3998(5) 0.7187(7) 0.0516(10) Uani 1 1 d U A .
C15 C -0.0169(6) 0.3966(5) 0.5761(7) 0.0522(10) Uani 1 1 d U A .
C16 C 0.1051(4) 0.4365(3) 0.6344(6) 0.0558(9) Uani 1 1 d U . .
H16A H 0.1035 0.4841 0.6360 0.084 Uiso 1 1 calc R A .
H16B H 0.1245 0.4223 0.5811 0.084 Uiso 1 1 calc R . .
H16C H 0.1365 0.4206 0.6789 0.084 Uiso 1 1 calc R . .
C17 C -0.1602(5) 0.3706(4) 0.5518(6) 0.0581(11) Uani 1 1 d U . .
H17A H -0.1818 0.4131 0.5400 0.087 Uiso 1 1 calc R A .
H17B H -0.1947 0.3444 0.5837 0.087 Uiso 1 1 calc R . .
H17C H -0.1490 0.3485 0.4998 0.087 Uiso 1 1 calc R . .
C18 C -0.1506(5) 0.3731(4) 0.7518(6) 0.0545(10) Uani 1 1 d U . .
H18A H -0.1738 0.4152 0.7618 0.082 Uiso 1 1 calc R A .
H18B H -0.1314 0.3560 0.8039 0.082 Uiso 1 1 calc R . .
H18C H -0.1864 0.3427 0.7292 0.082 Uiso 1 1 calc R . .
C19 C 0.0096(6) 0.4010(5) 0.8110(6) 0.0594(11) Uani 1 1 d U . .
H19A H 0.0095 0.4459 0.8311 0.089 Uiso 1 1 calc R A .
H19B H 0.0585 0.3827 0.8165 0.089 Uiso 1 1 calc R . .
H19C H -0.0247 0.3751 0.8436 0.089 Uiso 1 1 calc R . .
C20 C 0.0053(6) 0.4098(4) 0.4873(7) 0.0577(10) Uani 1 1 d U . .
H20A H -0.0316 0.4369 0.4606 0.086 Uiso 1 1 calc R A .
H20B H 0.0096 0.3686 0.4574 0.086 Uiso 1 1 calc R . .
H20C H 0.0522 0.4323 0.4865 0.086 Uiso 1 1 calc R . .
C21 C -0.0811(8) 0.1922(5) 0.7766(9) 0.076(3) Uani 1 1 d U . .
H21A H -0.0901 0.1928 0.8368 0.091 Uiso 1 1 calc R A .
H21B H -0.1240 0.2115 0.7491 0.091 Uiso 1 1 calc R . .
C22 C -0.0736(5) 0.1238(4) 0.7492(6) 0.0663(16) Uani 1 1 d U A .
H22A H -0.1221 0.1029 0.7481 0.080 Uiso 1 1 calc R . .
H22B H -0.0427 0.0997 0.7888 0.080 Uiso 1 1 calc R . .
C23 C -0.1082(6) 0.1573(6) 0.5868(7) 0.090(2) Uani 1 1 d U . .
H23A H -0.1427 0.1232 0.5689 0.108 Uiso 1 1 calc R A .
H23B H -0.1347 0.1881 0.6227 0.108 Uiso 1 1 calc R . .
C24 C -0.0782(9) 0.1940(5) 0.5094(8) 0.068(3) Uani 1 1 d U A .
H24A H -0.1167 0.2224 0.4866 0.082 Uiso 1 1 calc R . .
H24B H -0.0644 0.1622 0.4664 0.082 Uiso 1 1 calc R . .
F1 F 0.2914(8) 0.3781(5) 0.3946(8) 0.193(6) Uani 1 1 d . . .
F2 F 0.2237(7) 0.5105(5) 0.4038(8) 0.195(7) Uani 1 1 d . . .
F3 F 0.2535(6) 0.4402(5) 0.4931(6) 0.133(4) Uani 1 1 d . . .
F4 F 0.2488(5) 0.4447(5) 0.2951(6) 0.139(5) Uani 1 1 d . . .
F5 F 0.1785(5) 0.4102(9) 0.3986(6) 0.224(9) Uani 1 1 d . . .
F6 F 0.3326(5) 0.4732(6) 0.4017(8) 0.169(5) Uani 1 1 d . . .

loop_
_atom_site_aniso_label
_atom_site_aniso_U_11
_atom_site_aniso_U_22
_atom_site_aniso_U_33
_atom_site_aniso_U_23
_atom_site_aniso_U_13
_atom_site_aniso_U_12
P1 0.0595(9) 0.0553(9) 0.0481(9) -0.0029(19) 0.0078(6) -0.001(2)
Fe1 0.0350(4) 0.0330(4) 0.0336(4) 0.0020(8) -0.0005(10) 0.0010(3)
Fe2 0.0355(4) 0.0339(4) 0.0323(4) 0.0002(8) -0.0024(10) 0.0013(3)
S1 0.0436(15) 0.0517(15) 0.0325(13) 0.0062(12) 0.0062(13) 0.0038(12)
S2 0.0516(17) 0.0470(14) 0.0336(13) -0.0025(12) -0.0045(14) 0.0073(13)
S3 0.0559(9) 0.0491(8) 0.0803(11) 0.000(2) 0.002(3) -0.0178(7)
C1 0.0424(18) 0.0447(19) 0.057(2) 0.004(2) 0.002(2) 0.0008(18)
C2 0.0430(18) 0.0462(19) 0.055(2) 0.003(2) 0.002(2) 0.0025(18)
C3 0.0443(18) 0.0452(18) 0.059(2) 0.003(2) 0.003(2) 0.0024(16)
C4 0.0438(18) 0.0476(19) 0.056(2) 0.007(2) 0.001(2) 0.0036(18)
C5 0.0420(18) 0.0460(19) 0.057(2) 0.002(2) 0.001(2) 0.0010(17)
C6 0.0452(17) 0.0477(18) 0.0591(19) 0.0045(19) 0.002(2) 0.0006(16)
C7 0.0450(18) 0.0477(19) 0.0580(19) 0.0027(19) 0.002(2) 0.0003(17)
C8 0.0465(17) 0.0469(18) 0.060(2) 0.004(2) 0.002(2) 0.0007(16)
C9 0.0459(18) 0.0482(19) 0.0583(19) 0.004(2) 0.002(2) 0.0012(17)
C10 0.0449(18) 0.0485(18) 0.0577(19) 0.004(2) 0.001(2) 0.0005(17)
C1' 0.0444(19) 0.047(2) 0.058(2) 0.006(2) 0.002(2) 0.0019(18)
C2' 0.0438(19) 0.046(2) 0.057(2) 0.002(2) 0.002(2) 0.0020(19)
C3' 0.0446(19) 0.0464(19) 0.058(2) 0.005(2) 0.001(2) 0.0019(18)
C4' 0.0442(19) 0.047(2) 0.057(2) 0.004(2) 0.002(2) 0.0015(18)
C5' 0.0439(19) 0.0460(19) 0.058(2) 0.004(2) 0.001(2) 0.0009(18)
C6' 0.0444(18) 0.0471(19) 0.058(2) 0.004(2) 0.002(2) 0.0017(17)
C7' 0.0453(18) 0.0477(19) 0.059(2) 0.004(2) 0.001(2) 0.0020(18)
C8' 0.0462(19) 0.0492(19) 0.061(2) 0.005(2) 0.003(2) 0.0017(18)
C9' 0.0446(18) 0.0473(19) 0.058(2) 0.004(2) 0.002(2) 0.0015(17)
C10' 0.0450(18) 0.0468(18) 0.058(2) 0.004(2) 0.001(2) 0.0016(17)
C11 0.0537(19) 0.0422(18) 0.062(2) 0.002(3) 0.005(3) -0.0001(17)
C12 0.050(2) 0.047(2) 0.055(2) 0.002(2) 0.002(2) 0.0029(19)
C13 0.051(2) 0.0464(19) 0.058(2) -0.001(2) 0.008(2) 0.0032(18)
C14 0.053(2) 0.0442(19) 0.058(2) -0.006(2) 0.003(2) 0.0038(18)
C15 0.055(2) 0.0445(19) 0.057(2) 0.006(2) 0.009(2) 0.0019(18)
C16 0.0547(17) 0.0472(16) 0.0655(18) 0.001(2) 0.003(2) -0.0015(15)
C17 0.056(2) 0.0565(19) 0.062(2) 0.004(2) 0.003(2) 0.0040(19)
C18 0.052(2) 0.0512(18) 0.060(2) -0.002(2) 0.008(2) 0.0039(17)
C19 0.062(2) 0.054(2) 0.062(2) -0.008(2) 0.002(2) 0.0011(19)
C20 0.0618(19) 0.0498(19) 0.061(2) 0.007(2) 0.008(2) 0.0002(18)
C21 0.053(5) 0.086(5) 0.089(6) 0.011(5) 0.030(5) -0.007(4)
C22 0.055(3) 0.064(3) 0.079(3) 0.007(3) 0.019(3) -0.003(3)
C23 0.067(4) 0.101(5) 0.102(5) -0.006(5) -0.003(4) -0.013(4)
C24 0.076(6) 0.065(5) 0.065(5) -0.026(4) -0.029(5) -0.007(4)
F1 0.299(16) 0.129(6) 0.152(9) -0.037(7) -0.067(12) 0.102(8)
F2 0.31(2) 0.133(6) 0.141(9) -0.031(7) -0.040(10) 0.151(9)
F3 0.159(10) 0.177(10) 0.062(5) 0.007(5) 0.003(4) 0.055(8)
F4 0.157(10) 0.211(12) 0.050(5) 0.017(5) 0.011(4) 0.075(9)
F5 0.089(6) 0.50(2) 0.088(5) -0.011(10) 0.006(5) -0.172(10)
F6 0.079(6) 0.248(12) 0.180(9) -0.059(9) 0.021(6) -0.061(7)

loop_
_atom_type_symbol
_atom_type_description
_atom_type_scat_dispersion_real
_atom_type_scat_dispersion_imag
_atom_type_scat_source
C C 0.0033 0.0016 'International Tables Vol C Tables 4.2.6.8 and 6.1.1.4'
H H 0.0000 0.0000 'International Tables Vol C Tables 4.2.6.8 and 6.1.1.4'
F F 0.0171 0.0103 'International Tables Vol C Tables 4.2.6.8 and 6.1.1.4'
P P 0.1023 0.0942 'International Tables Vol C Tables 4.2.6.8 and 6.1.1.4'
S S 0.1246 0.1234 'International Tables Vol C Tables 4.2.6.8 and 6.1.1.4'
Fe Fe 0.3463 0.8444 'International Tables Vol C Tables 4.2.6.8 and 6.1.1.4'

loop_
_geom_angle_atom_site_label_1
_geom_angle_atom_site_label_2
_geom_angle_atom_site_label_3
_geom_angle
F2 P1 F5 98.3(9)
F2 P1 F1 167.7(8)
F5 P1 F1 92.1(9)
F2 P1 F4 94.9(7)
F5 P1 F4 92.6(6)
F1 P1 F4 91.2(6)
F2 P1 F3 87.1(7)
F5 P1 F3 88.5(6)
F1 P1 F3 86.6(6)
F4 P1 F3 177.5(6)
F2 P1 F6 86.7(8)
F5 P1 F6 171.2(9)
F1 P1 F6 82.2(7)
F4 P1 F6 94.2(7)
F3 P1 F6 84.4(7)
C2' Fe1 C1' 40.5(5)
C2' Fe1 C1 51.4(5)
C1' Fe1 C1 12.7(5)
C2' Fe1 C3' 39.7(5)
C1' Fe1 C3' 66.6(8)
C1 Fe1 C3' 70.8(6)
C2' Fe1 C5 69.7(5)
C1' Fe1 C5 48.8(5)
C1 Fe1 C5 39.2(2)
C3' Fe1 C5 60.1(6)
C2' Fe1 C2 14.7(5)
C1' Fe1 C2 27.1(5)
C1 Fe1 C2 39.0(3)
C3' Fe1 C2 51.3(4)
C5 Fe1 C2 65.2(3)
C2' Fe1 C5' 66.5(8)
C1' Fe1 C5' 39.5(5)
C1 Fe1 C5' 28.7(4)
C3' Fe1 C5' 65.1(8)
C5 Fe1 C5' 11.1(4)
C2 Fe1 C5' 59.4(5)
C2' Fe1 C4 58.6(5)
C1' Fe1 C4 67.3(6)
C1 Fe1 C4 65.1(3)
C3' Fe1 C4 26.8(5)
C5 Fe1 C4 38.8(3)
C2 Fe1 C4 64.7(3)
C5' Fe1 C4 47.2(5)
C2' Fe1 C3 25.8(5)
C1' Fe1 C3 58.1(6)
C1 Fe1 C3 65.0(3)
C3' Fe1 C3 14.3(4)
C5 Fe1 C3 64.8(3)
C2 Fe1 C3 38.6(2)
C5' Fe1 C3 66.9(6)
C4 Fe1 C3 38.4(2)
C2' Fe1 C4' 65.7(8)
C1' Fe1 C4' 65.5(8)
C1 Fe1 C4' 60.6(5)
C3' Fe1 C4' 38.4(5)
C5 Fe1 C4' 28.5(5)
C2 Fe1 C4' 69.0(5)
C5' Fe1 C4' 38.3(5)
C4 Fe1 C4' 12.0(5)
C3 Fe1 C4' 48.7(5)
C2' Fe1 S2 102.7(6)
C1' Fe1 S2 89.7(6)
C1 Fe1 S2 93.0(3)
C3' Fe1 S2 141.3(5)
C5 Fe1 S2 125.9(3)
C2 Fe1 S2 93.9(3)
C5' Fe1 S2 115.4(4)
C4 Fe1 S2 157.0(3)
C3 Fe1 S2 127.0(4)
C4' Fe1 S2 153.2(5)
C2' Fe1 S3 98.0(5)
C1' Fe1 S3 136.5(5)
C1 Fe1 S3 148.9(3)
C3' Fe1 S3 88.9(6)
C5 Fe1 S3 144.7(3)
C2 Fe1 S3 109.9(3)
C5' Fe1 S3 153.2(5)
C4 Fe1 S3 106.3(3)
C3 Fe1 S3 89.5(2)
C4' Fe1 S3 116.2(5)
S2 Fe1 S3 88.56(13)
C13 Fe2 C12 39.9(2)
C13 Fe2 C15 65.0(4)
C12 Fe2 C15 40.5(4)
C13 Fe2 S2 143.2(3)
C12 Fe2 S2 105.0(3)
C15 Fe2 S2 95.7(3)
C13 Fe2 S1 104.5(3)
C12 Fe2 S1 141.2(3)
C15 Fe2 S1 156.5(3)
S2 Fe2 S1 103.53(7)
C13 Fe2 C14 40.0(4)
C12 Fe2 C14 67.6(4)
C15 Fe2 C14 63.9(2)
S2 Fe2 C14 156.7(3)
S1 Fe2 C14 94.3(3)
C13 Fe2 C11 64.6(4)
C12 Fe2 C11 66.8(4)
C15 Fe2 C11 38.0(5)
S2 Fe2 C11 119.5(4)
S1 Fe2 C11 118.9(4)
C14 Fe2 C11 37.2(4)
C13 Fe2 Fe1 157.9(3)
C12 Fe2 Fe1 157.3(3)
C15 Fe2 Fe1 136.4(3)
S2 Fe2 Fe1 53.15(8)
S1 Fe2 Fe1 53.73(8)
C14 Fe2 Fe1 134.7(3)
C11 Fe2 Fe1 126.34(16)
C21 S1 Fe2 111.5(5)
C21 S1 Fe1 105.8(4)
Fe2 S1 Fe1 73.84(10)
C24 S2 Fe2 113.0(5)
C24 S2 Fe1 107.8(4)
Fe2 S2 Fe1 74.51(10)
C22 S3 C23 98.2(5)
C22 S3 Fe1 105.8(3)
C23 S3 Fe1 105.0(3)
C2 C1 C5 108.0
C2 C1 C6 124.4(10)
C5 C1 C6 126.5(11)
C2 C1 Fe1 71.4(4)
C5 C1 Fe1 70.8(6)
C6 C1 Fe1 133.3(9)
C3 C2 C1 108.0
C3 C2 C7 127.0(10)
C1 C2 C7 124.8(10)
C3 C2 Fe1 71.6(5)
C1 C2 Fe1 69.6(4)
C7 C2 Fe1 128.8(9)
C2 C3 C4 108.0
C2 C3 C8 142.3(9)
C4 C3 C8 109.4(9)
C2 C3 Fe1 69.8(6)
C4 C3 Fe1 70.5(5)
C8 C3 Fe1 128.6(7)
C3 C4 C5 108.0
C3 C4 C9 123.5(10)
C5 C4 C9 128.4(10)
C3 C4 Fe1 71.1(5)
C5 C4 Fe1 69.5(4)
C9 C4 Fe1 122.6(9)
C4 C5 C1 108.0
C4 C5 C10 127.5(10)
C1 C5 C10 124.5(10)
C4 C5 Fe1 71.7(4)
C1 C5 Fe1 70.1(6)
C10 C5 Fe1 123.5(8)
C2' C1' C5' 108.0
C2' C1' C6' 131.1(15)
C5' C1' C6' 120.4(15)
C2' C1' Fe1 69.3(8)
C5' C1' Fe1 73.6(8)
C6' C1' Fe1 129.0(18)
C1' C2' C3' 108.0
C1' C2' C7' 123.8(15)
C3' C2' C7' 127.1(15)
C1' C2' Fe1 70.1(10)
C3' C2' Fe1 73.2(9)
C7' C2' Fe1 131.4(15)
C4' C3' C2' 108.0
C4' C3' C8' 118.4(15)
C2' C3' C8' 133.5(15)
C4' C3' Fe1 73.1(7)
C2' C3' Fe1 67.0(8)
C8' C3' Fe1 123.8(15)
C3' C4' C5' 108.0
C3' C4' C9' 122.4(15)
C5' C4' C9' 129.1(15)
C3' C4' Fe1 68.5(7)
C5' C4' Fe1 69.2(9)
C9' C4' Fe1 133.6(16)
C1' C5' C4' 108.0
C1' C5' C10' 132.3(15)
C4' C5' C10' 119.6(15)
C1' C5' Fe1 66.9(8)
C4' C5' Fe1 72.5(9)
C10' C5' Fe1 128.2(17)
C14 C11 C15 107.0(5)
C14 C11 C16 131.2(11)
C15 C11 C16 121.4(12)
C14 C11 Fe2 70.0(5)
C15 C11 Fe2 65.9(4)
C16 C11 Fe2 133.9(4)
C13 C12 C15 103.0(12)
C13 C12 C17 124.6(12)
C15 C12 C17 131.9(9)
C13 C12 Fe2 69.8(8)
C15 C12 Fe2 70.5(6)
C17 C12 Fe2 128.6(7)
C12 C13 C14 111.3(11)
C12 C13 C18 127.9(12)
C14 C13 C18 120.6(9)
C12 C13 Fe2 70.2(8)
C14 C13 Fe2 74.6(6)
C18 C13 Fe2 126.6(7)
C11 C14 C13 106.2(9)
C11 C14 C19 129.7(10)
C13 C14 C19 123.9(9)
C11 C14 Fe2 72.7(5)
C13 C14 Fe2 65.4(6)
C19 C14 Fe2 122.7(7)
C11 C15 C12 112.4(9)
C11 C15 C20 123.3(10)
C12 C15 C20 123.5(10)
C11 C15 Fe2 76.2(5)
C12 C15 Fe2 69.0(6)
C20 C15 Fe2 130.6(7)
C22 C21 S1 113.8(9)
C21 C22 S3 110.6(8)
C24 C23 S3 110.4(8)
C23 C24 S2 110.7(8)

loop_
_geom_bond_atom_site_label_1
_geom_bond_atom_site_label_2
_geom_bond_distance
P1 F2 1.441(7)
P1 F5 1.447(7)
P1 F1 1.518(10)
P1 F4 1.576(11)
P1 F3 1.570(12)
P1 F6 1.616(8)
Fe1 C2' 2.031(19)
Fe1 C1' 2.04(3)
Fe1 C1 2.103(12)
Fe1 C3' 2.11(2)
Fe1 C5 2.112(12)
Fe1 C2 2.127(13)
Fe1 C5' 2.13(2)
Fe1 C4 2.142(14)
Fe1 C3 2.150(9)
Fe1 C4' 2.17(2)
Fe1 S2 2.206(3)
Fe1 S3 2.2209(17)
Fe2 C13 2.063(10)
Fe2 C12 2.068(10)
Fe2 C15 2.089(10)
Fe2 S2 2.183(3)
Fe2 S1 2.193(3)
Fe2 C14 2.188(10)
Fe2 C11 2.222(5)
S1 C21 1.838(13)
S2 C24 1.803(13)
S3 C22 1.807(10)
S3 C23 1.813(11)
C1 C2 1.412(7)
C1 C5 1.412(7)
C1 C6 1.503(15)
C2 C3 1.412(7)
C2 C7 1.528(16)
C3 C4 1.412(7)
C3 C8 1.535(12)
C4 C5 1.412(7)
C4 C9 1.484(15)
C5 C10 1.469(16)
C1' C2' 1.410(17)
C1' C5' 1.410(17)
C1' C6' 1.53(3)
C2' C3' 1.410(17)
C2' C7' 1.54(3)
C3' C4' 1.409(17)
C3' C8' 1.64(3)
C4' C5' 1.410(17)
C4' C9' 1.53(3)
C5' C10' 1.56(3)
C11 C14 1.409(16)
C11 C15 1.408(17)
C11 C16 1.478(9)
C12 C13 1.410(8)
C12 C15 1.438(14)
C12 C17 1.479(15)
C13 C14 1.459(15)
C13 C18 1.512(14)
C14 C19 1.524(15)
C15 C20 1.489(14)
C21 C22 1.453(14)
C23 C24 1.532(17)
